data_4067851
loop_
_publ_author_name
'Nguyen, Duc Hanh'
'Bayardon, J\'er\^ome'
'Salomon-Bertrand, Christine'
'Jug\'e, Sylvain'
'Kalck, Philippe'
'Daran, Jean-Claude'
'Urrutigoity, Martine'
'Gouygou, Maryse'

_publ_section_title
;
 Modular Phosphole-Methano-Bridged-Phosphine(Borane) Ligands. Application
 to Rhodium-Catalyzed Reactions
;
_journal_issue 3
_journal_name_full Organometallics
_journal_page_first 857
_journal_paper_doi 10.1021/om2008265
_journal_volume 31
_journal_year 2012
_chemical_formula_moiety 'C40 H40 P2'
_chemical_formula_sum 'C40 H40 P2'
_chemical_formula_weight 582.66
_chemical_name_systematic
; 
 ? 
;
_space_group_IT_number 33
_symmetry_cell_setting orthorhombic
_symmetry_space_group_name_Hall 'P 2c -2n'
_symmetry_space_group_name_H-M 'P n a 21'
_atom_sites_solution_hydrogens geom
_atom_sites_solution_primary direct
_atom_sites_solution_secondary difmap
_audit_creation_method SHELXL-97
_cell_angle_alpha 90.00
_cell_angle_beta 90.00
_cell_angle_gamma 90.00
_cell_formula_units_Z 4
_cell_length_a 12.7465(13)
_cell_length_b 29.866(3)
_cell_length_c 6.0097(5)
_cell_measurement_reflns_used 3522
_cell_measurement_temperature 180(2)
_cell_measurement_theta_max 32.2679
_cell_measurement_theta_min 3.1401
_cell_volume 2287.8(4)
_computing_cell_refinement 'CrysAlis RED (Oxford Diffraction, 2009)'
_computing_data_collection 'CrysAlis CCD (Oxford Diffraction, 2009)'
_computing_data_reduction 'CrysAlis RED'
_computing_molecular_graphics 'ORTEPIII (Burnett & Johnson, 1996); ORTEP-3 for Windows (Farrugia, 1997)'
_computing_publication_material 'WinGX publication routines (Farrugia, 1999)'
_computing_structure_refinement 'SHELXL-97 (Sheldrick, 2008)'
_computing_structure_solution 'SIR-97 (Altomare et al., 1999)'
_diffrn_ambient_temperature 180(2)
_diffrn_detector_area_resol_mean 8.2632
_diffrn_measured_fraction_theta_full 0.998
_diffrn_measured_fraction_theta_max 0.998
_diffrn_measurement_device_type 'Oxford-Diffraction XCALIBUR'
_diffrn_measurement_method '\w and \f'
_diffrn_radiation_monochromator graphite
_diffrn_radiation_source 'fine-focus sealed tube'
_diffrn_radiation_type MoK\a
_diffrn_radiation_wavelength 0.71073
_diffrn_reflns_av_R_equivalents 0.1672
_diffrn_reflns_av_sigmaI/netI 0.1228
_diffrn_reflns_limit_h_max 15
_diffrn_reflns_limit_h_min -11
_diffrn_reflns_limit_k_max 37
_diffrn_reflns_limit_k_min -37
_diffrn_reflns_limit_l_max 7
_diffrn_reflns_limit_l_min -7
_diffrn_reflns_number 16641
_diffrn_reflns_theta_full 26.00
_diffrn_reflns_theta_max 26.37
_diffrn_reflns_theta_min 3.16
_exptl_absorpt_coefficient_mu 0.228
_exptl_absorpt_correction_T_max 1.0
_exptl_absorpt_correction_T_min 0.293
_exptl_absorpt_correction_type multi-scan
_exptl_absorpt_process_details
;
Empirical absorption correction using spherical harmonics,
 implemented in SCALE3 ABSPACK scaling algorithm,
CrysAlis RED (Oxford Diffraction 2009) 
;
_exptl_crystal_colour 'pale yellow'
_exptl_crystal_density_diffrn 1.692
_exptl_crystal_density_method 'not measured'
_exptl_crystal_description platelet
_exptl_crystal_F_000 1240
_exptl_crystal_size_max 0.345
_exptl_crystal_size_mid 0.252
_exptl_crystal_size_min 0.098
_refine_diff_density_max 0.780
_refine_diff_density_min -0.606
_refine_diff_density_rms 0.126
_refine_ls_abs_structure_details 'Flack H D (1983), Acta Cryst. A39, 876-881'
_refine_ls_abs_structure_Flack 0.0(4)
_refine_ls_extinction_method none
_refine_ls_goodness_of_fit_ref 1.064
_refine_ls_hydrogen_treatment constr
_refine_ls_matrix_type full
_refine_ls_number_parameters 137
_refine_ls_number_reflns 4682
_refine_ls_number_restraints 1
_refine_ls_restrained_S_all 1.064
_refine_ls_R_factor_all 0.1851
_refine_ls_R_factor_gt 0.1525
_refine_ls_shift/su_max 0.000
_refine_ls_shift/su_mean 0.000
_refine_ls_structure_factor_coef Fsqd
_refine_ls_weighting_details 'calc w=1/[\s^2^(Fo^2^)+(0.0000P)^2^+33.2279P] where P=(Fo^2^+2Fc^2^)/3'
_refine_ls_weighting_scheme calc
_refine_ls_wR_factor_gt 0.3339
_refine_ls_wR_factor_ref 0.3495
_reflns_number_gt 3182
_reflns_number_total 4682
_reflns_threshold_expression I>2\s(I)
_cod_data_source_file om2008265_si_002.cif
_cod_data_source_block 5b
_cod_database_code 4067851

loop_
_symmetry_equiv_pos_as_xyz
'x, y, z'
'-x, -y, z+1/2'
'-x+1/2, y+1/2, z+1/2'
'x+1/2, -y+1/2, z'

loop_
_atom_site_label
_atom_site_type_symbol
_atom_site_fract_x
_atom_site_fract_y
_atom_site_fract_z
_atom_site_U_iso_or_equiv
_atom_site_adp_type
_atom_site_occupancy
_atom_site_symmetry_multiplicity
_atom_site_calc_flag
_atom_site_refinement_flags
P1 P 0.8295(2) 0.82907(10) 0.6943(5) 0.0404(7) Uani 1 1 d .
P2 P 0.7549(3) 0.90825(11) 0.3825(6) 0.0444(7) Uani 1 1 d .
C1 C 0.8897(11) 0.8128(4) 0.4444(19) 0.0461(13) Uani 1 1 d .
C2 C 0.8320(10) 0.7835(4) 0.3329(19) 0.0461(13) Uani 1 1 d .
H2 H 0.8569 0.7681 0.2051 0.055 Uiso 1 1 calc R
C3 C 0.7288(10) 0.7770(4) 0.4218(19) 0.0461(13) Uani 1 1 d .
H3 H 0.6774 0.7581 0.3564 0.055 Uiso 1 1 calc R
C4 C 0.7132(11) 0.8014(4) 0.612(2) 0.0461(13) Uani 1 1 d .
C5 C 0.8068(10) 0.8891(4) 0.6571(19) 0.0461(13) Uani 1 1 d .
H511 H 0.8740 0.9048 0.6843 0.055 Uiso 1 1 calc R
H512 H 0.7571 0.8990 0.7737 0.055 Uiso 1 1 calc R
C111 C 1.0013(9) 0.8262(4) 0.393(2) 0.0471(13) Uani 1 1 d .
C112 C 1.0464(9) 0.8183(4) 0.173(2) 0.0471(13) Uani 1 1 d .
H112 H 1.0064 0.8040 0.0603 0.057 Uiso 1 1 calc R
C113 C 1.1431(9) 0.8313(4) 0.134(2) 0.0471(13) Uani 1 1 d .
H113 H 1.1702 0.8265 -0.0117 0.057 Uiso 1 1 calc R
C114 C 1.2100(10) 0.8521(5) 0.291(2) 0.0471(13) Uani 1 1 d .
H114 H 1.2802 0.8606 0.2586 0.057 Uiso 1 1 calc R
C115 C 1.1621(10) 0.8591(5) 0.501(2) 0.0471(13) Uani 1 1 d .
H115 H 1.2015 0.8733 0.6154 0.057 Uiso 1 1 calc R
C116 C 1.0608(10) 0.8460(5) 0.546(2) 0.0471(13) Uani 1 1 d .
H116 H 1.0327 0.8512 0.6905 0.057 Uiso 1 1 calc R
C211 C 0.8075(11) 0.9646(5) 0.386(3) 0.0547(14) Uani 1 1 d .
C212 C 0.8675(10) 0.9782(4) 0.197(3) 0.0547(14) Uani 1 1 d .
H212 H 0.8770 0.9587 0.0737 0.066 Uiso 1 1 calc R
C213 C 0.9108(11) 1.0198(4) 0.198(3) 0.0547(14) Uani 1 1 d .
H213 H 0.9513 1.0292 0.0739 0.066 Uiso 1 1 calc R
C214 C 0.8975(11) 1.0493(5) 0.378(2) 0.0547(14) Uani 1 1 d .
H214 H 0.9303 1.0778 0.3767 0.066 Uiso 1 1 calc R
C215 C 0.8362(11) 1.0364(5) 0.556(2) 0.0547(14) Uani 1 1 d .
H215 H 0.8232 1.0565 0.6751 0.066 Uiso 1 1 calc R
C216 C 0.7949(11) 0.9946(5) 0.558(2) 0.0547(14) Uani 1 1 d .
H216 H 0.7554 0.9855 0.6841 0.066 Uiso 1 1 calc R
C221 C 0.6215(10) 0.9220(5) 0.436(2) 0.0528(14) Uani 1 1 d .
C222 C 0.5646(10) 0.9445(5) 0.266(2) 0.0528(14) Uani 1 1 d .
H222 H 0.5998 0.9524 0.1323 0.063 Uiso 1 1 calc R
C223 C 0.4567(10) 0.9556(5) 0.290(2) 0.0528(14) Uani 1 1 d .
H223 H 0.4211 0.9706 0.1729 0.063 Uiso 1 1 calc R
C224 C 0.4036(11) 0.9448(5) 0.481(2) 0.0528(14) Uani 1 1 d .
H224 H 0.3320 0.9529 0.4980 0.063 Uiso 1 1 calc R
C225 C 0.4540(10) 0.9225(4) 0.645(2) 0.0528(14) Uani 1 1 d .
H225 H 0.4171 0.9139 0.7754 0.063 Uiso 1 1 calc R
C226 C 0.5600(10) 0.9120(5) 0.623(2) 0.0528(14) Uani 1 1 d .
H226 H 0.5930 0.8969 0.7430 0.063 Uiso 1 1 calc R
C411 C 0.6163(11) 0.8011(4) 0.7400(19) 0.0467(13) Uani 1 1 d .
C412 C 0.6147(11) 0.8194(4) 0.9573(19) 0.0467(13) Uani 1 1 d .
H412 H 0.6780 0.8296 1.0235 0.056 Uiso 1 1 calc R
C413 C 0.5247(10) 0.8224(4) 1.070(2) 0.0467(13) Uani 1 1 d .
H413 H 0.5263 0.8351 1.2145 0.056 Uiso 1 1 calc R
C414 C 0.4283(11) 0.8078(4) 0.9864(19) 0.0467(13) Uani 1 1 d .
H414 H 0.3653 0.8106 1.0698 0.056 Uiso 1 1 calc R
C415 C 0.4296(11) 0.7890(4) 0.7739(19) 0.0467(13) Uani 1 1 d .
H415 H 0.3661 0.7783 0.7103 0.056 Uiso 1 1 calc R
C416 C 0.5201(10) 0.7857(4) 0.6574(19) 0.0467(13) Uani 1 1 d .
H416 H 0.5184 0.7724 0.5139 0.056 Uiso 1 1 calc R

loop_
_atom_site_aniso_label
_atom_site_aniso_U_11
_atom_site_aniso_U_22
_atom_site_aniso_U_33
_atom_site_aniso_U_23
_atom_site_aniso_U_13
_atom_site_aniso_U_12
P1 0.0430(15) 0.0487(16) 0.0295(13) 0.0008(15) -0.0126(15) 0.0020(14)
P2 0.0464(16) 0.0495(16) 0.0373(15) -0.0038(15) -0.0030(16) 0.0064(15)
C1 0.058(3) 0.049(3) 0.030(3) -0.001(2) -0.011(3) 0.006(3)
C2 0.058(3) 0.049(3) 0.030(3) -0.001(2) -0.011(3) 0.006(3)
C3 0.058(3) 0.049(3) 0.030(3) -0.001(2) -0.011(3) 0.006(3)
C4 0.058(3) 0.049(3) 0.030(3) -0.001(2) -0.011(3) 0.006(3)
C5 0.058(3) 0.049(3) 0.030(3) -0.001(2) -0.011(3) 0.006(3)
C111 0.038(3) 0.068(4) 0.035(2) 0.003(3) 0.002(2) -0.002(2)
C112 0.038(3) 0.068(4) 0.035(2) 0.003(3) 0.002(2) -0.002(2)
C113 0.038(3) 0.068(4) 0.035(2) 0.003(3) 0.002(2) -0.002(2)
C114 0.038(3) 0.068(4) 0.035(2) 0.003(3) 0.002(2) -0.002(2)
C115 0.038(3) 0.068(4) 0.035(2) 0.003(3) 0.002(2) -0.002(2)
C116 0.038(3) 0.068(4) 0.035(2) 0.003(3) 0.002(2) -0.002(2)
C211 0.057(3) 0.062(3) 0.045(3) 0.005(3) 0.003(3) 0.004(3)
C212 0.057(3) 0.062(3) 0.045(3) 0.005(3) 0.003(3) 0.004(3)
C213 0.057(3) 0.062(3) 0.045(3) 0.005(3) 0.003(3) 0.004(3)
C214 0.057(3) 0.062(3) 0.045(3) 0.005(3) 0.003(3) 0.004(3)
C215 0.057(3) 0.062(3) 0.045(3) 0.005(3) 0.003(3) 0.004(3)
C216 0.057(3) 0.062(3) 0.045(3) 0.005(3) 0.003(3) 0.004(3)
C221 0.038(3) 0.070(4) 0.050(3) 0.006(3) -0.004(2) -0.003(3)
C222 0.038(3) 0.070(4) 0.050(3) 0.006(3) -0.004(2) -0.003(3)
C223 0.038(3) 0.070(4) 0.050(3) 0.006(3) -0.004(2) -0.003(3)
C224 0.038(3) 0.070(4) 0.050(3) 0.006(3) -0.004(2) -0.003(3)
C225 0.038(3) 0.070(4) 0.050(3) 0.006(3) -0.004(2) -0.003(3)
C226 0.038(3) 0.070(4) 0.050(3) 0.006(3) -0.004(2) -0.003(3)
C411 0.056(3) 0.057(3) 0.028(3) -0.001(2) -0.007(2) -0.002(3)
C412 0.056(3) 0.057(3) 0.028(3) -0.001(2) -0.007(2) -0.002(3)
C413 0.056(3) 0.057(3) 0.028(3) -0.001(2) -0.007(2) -0.002(3)
C414 0.056(3) 0.057(3) 0.028(3) -0.001(2) -0.007(2) -0.002(3)
C415 0.056(3) 0.057(3) 0.028(3) -0.001(2) -0.007(2) -0.002(3)
C416 0.056(3) 0.057(3) 0.028(3) -0.001(2) -0.007(2) -0.002(3)

loop_
_atom_type_symbol
_atom_type_description
_atom_type_scat_dispersion_real
_atom_type_scat_dispersion_imag
_atom_type_scat_source
C C 0.0033 0.0016 'International Tables Vol C Tables 4.2.6.8 and 6.1.1.4'
H H 0.0000 0.0000 'International Tables Vol C Tables 4.2.6.8 and 6.1.1.4'
P P 0.1023 0.0942 'International Tables Vol C Tables 4.2.6.8 and 6.1.1.4'

loop_
_geom_angle_atom_site_label_1
_geom_angle_atom_site_label_2
_geom_angle_atom_site_label_3
_geom_angle
C1 P1 C4 89.9(6)
C1 P1 C5 103.7(6)
C4 P1 C5 107.0(6)
C221 P2 C211 97.9(6)
C221 P2 C5 104.6(6)
C211 P2 C5 98.3(6)
C2 C1 C111 126.6(12)
C2 C1 P1 111.9(11)
C111 C1 P1 120.8(9)
C1 C2 C3 114.2(12)
C4 C3 C2 112.0(12)
C3 C4 C411 124.2(12)
C3 C4 P1 111.0(10)
C411 C4 P1 124.6(9)
P1 C5 P2 117.7(6)
C116 C111 C112 118.2(11)
C116 C111 C1 121.0(12)
C112 C111 C1 120.8(11)
C113 C112 C111 119.0(12)
C112 C113 C114 125.0(12)
C113 C114 C115 113.6(11)
C116 C115 C114 122.4(12)
C111 C116 C115 121.7(12)
C216 C211 C212 118.2(13)
C216 C211 P2 124.7(11)
C212 C211 P2 117.0(11)
C213 C212 C211 118.3(14)
C212 C213 C214 121.9(14)
C215 C214 C213 119.3(13)
C216 C215 C214 119.0(14)
C215 C216 C211 123.2(14)
C226 C221 C222 113.0(12)
C226 C221 P2 129.0(10)
C222 C221 P2 118.0(10)
C221 C222 C223 122.1(13)
C224 C223 C222 120.5(13)
C225 C224 C223 119.5(13)
C224 C225 C226 120.1(13)
C225 C226 C221 124.8(13)
C416 C411 C412 116.2(12)
C416 C411 C4 124.0(10)
C412 C411 C4 119.8(12)
C413 C412 C411 120.4(13)
C412 C413 C414 123.7(12)
C415 C414 C413 116.3(13)
C416 C415 C414 120.9(13)
C415 C416 C411 122.6(11)

loop_
_geom_bond_atom_site_label_1
_geom_bond_atom_site_label_2
_geom_bond_distance
P1 C1 1.755(13)
P1 C4 1.768(14)
P1 C5 1.829(12)
P2 C221 1.777(13)
P2 C211 1.811(14)
P2 C5 1.868(12)
C1 C2 1.325(17)
C1 C111 1.509(18)
C2 C3 1.432(18)
C3 C4 1.372(17)
C4 C411 1.453(17)
C111 C116 1.331(18)
C111 C112 1.462(17)
C112 C113 1.314(16)
C113 C114 1.416(17)
C114 C115 1.420(16)
C115 C116 1.376(17)
C211 C216 1.377(19)
C211 C212 1.429(19)
C212 C213 1.360(18)
C213 C214 1.40(2)
C214 C215 1.380(19)
C215 C216 1.354(19)
C221 C226 1.403(18)
C221 C222 1.420(18)
C222 C223 1.423(17)
C223 C224 1.370(18)
C224 C225 1.351(18)
C225 C226 1.393(17)
C411 C416 1.400(17)
C411 C412 1.416(15)
C412 C413 1.333(18)
C413 C414 1.397(17)
C414 C415 1.395(15)
C415 C416 1.353(18)

loop_
_cod_related_entry_id
_cod_related_entry_database
_cod_related_entry_code
1 ChemSpider 30659712
